data_2022453
loop_
_publ_author_name
'Pham, Duyen N. K.'
'Belanger, Zachary S.'
'Chadeayne, Andrew R.'
'Golen, James A.'
'Manke, David R.'

_publ_section_title
;
 The crystalline forms of nine hydrochloride salts of substituted
 tryptamines
;
_journal_coeditor_code YP3219
_journal_issue 10
_journal_name_full 'Acta Crystallographica Section C'
_journal_page_first
;
;
_journal_paper_doi 10.1107/S2053229621008950
_journal_volume 77
_journal_year 2021
_chemical_formula_iupac 'C17 H19 N2 +, Cl -'
_chemical_formula_moiety 'C17 H19 N2 +, Cl -'
_chemical_formula_sum 'C17 H19 Cl N2'
_chemical_formula_weight 286.79
_chemical_name_common
;
2-Methyl-1-phenyltryptammonium chloride
;
_chemical_name_systematic
;
2-(2-Methyl-1-phenyl-1<i>H</i>-indol-3-yl)ethan-1-aminium chloride
;
_space_group_crystal_system monoclinic
_space_group_IT_number 14
_space_group_name_Hall '-P 2yn'
_space_group_name_H-M_alt 'P 1 21/n 1'
_atom_sites_solution_hydrogens mixed
_audit_creation_method
;
Olex2 1.3
(compiled 2020.11.12 svn.r5f609507 for OlexSys, GUI svn.r6272)
;
_cell_angle_alpha 90
_cell_angle_beta 97.963(2)
_cell_angle_gamma 90
_cell_formula_units_Z 16
_cell_length_a 10.3990(6)
_cell_length_b 16.3016(10)
_cell_length_c 37.091(2)
_cell_measurement_reflns_used 9887
_cell_measurement_temperature 297(2)
_cell_measurement_theta_max 25.29
_cell_measurement_theta_min 2.74
_cell_volume 6227.1(6)
_computing_cell_refinement
;
SAINT (Bruker, 2018)
;
_computing_data_collection
;
APEX3 (Bruker, 2018)
;
_computing_data_reduction
;
SAINT (Bruker, 2018)
;
_computing_molecular_graphics
;
OLEX2 (Dolomanov <i>et al.</i>,  2009)
;
_computing_publication_material
;
publCIF (Westrip, 2010)
;
_computing_structure_refinement
;
SHELXL2018 (Sheldrick, 2015b)
;
_computing_structure_solution
;
SHELXT2014 (Sheldrick, 2015a)
;
_diffrn_ambient_temperature 297.15
_diffrn_measured_fraction_theta_full 0.997
_diffrn_measured_fraction_theta_max 0.992
_diffrn_measurement_device_type 'Bruker D8 Venture CMOS'
_diffrn_measurement_method '\f and \w scans'
_diffrn_radiation_type MoK\a
_diffrn_radiation_wavelength 0.71073
_diffrn_reflns_av_R_equivalents 0.0566
_diffrn_reflns_av_unetI/netI 0.0328
_diffrn_reflns_limit_h_max 12
_diffrn_reflns_limit_h_min -12
_diffrn_reflns_limit_k_max 19
_diffrn_reflns_limit_k_min -19
_diffrn_reflns_limit_l_max 45
_diffrn_reflns_limit_l_min -45
_diffrn_reflns_number 111482
_diffrn_reflns_theta_full 25.242
_diffrn_reflns_theta_max 25.769
_diffrn_reflns_theta_min 2.704
_diffrn_source_current 30.0
_diffrn_source_power 1.5
_diffrn_source_voltage 50.0
_diffrn_standards_number 0
_exptl_absorpt_coefficient_mu 0.238
_exptl_absorpt_correction_T_max 0.7453
_exptl_absorpt_correction_T_min 0.7132
_exptl_absorpt_correction_type multi-scan
_exptl_absorpt_process_details
;
(SADABS; Bruker, 2018)
;
_exptl_crystal_colour grey
_exptl_crystal_density_diffrn 1.224
_exptl_crystal_description BLOCK
_exptl_crystal_F_000 2432
_exptl_crystal_size_max 0.24
_exptl_crystal_size_mid 0.20
_exptl_crystal_size_min 0.10
_refine_diff_density_max 0.193
_refine_diff_density_min -0.230
_refine_ls_extinction_method none
_refine_ls_goodness_of_fit_ref 1.076
_refine_ls_hydrogen_treatment mixed
_refine_ls_matrix_type full
_refine_ls_number_parameters 773
_refine_ls_number_reflns 11846
_refine_ls_number_restraints 12
_refine_ls_restrained_S_all 1.075
_refine_ls_R_factor_all 0.0886
_refine_ls_R_factor_gt 0.0542
_refine_ls_shift/su_max 0.001
_refine_ls_shift/su_mean 0.000
_refine_ls_structure_factor_coef Fsqd
_refine_ls_weighting_details 'w=1/[\s^2^(Fo^2^)+(0.0396P)^2^+3.9708P] where P=(Fo^2^+2Fc^2^)/3'
_refine_ls_weighting_scheme calc
_refine_ls_wR_factor_gt 0.1150
_refine_ls_wR_factor_ref 0.1301
_reflns_number_gt 8101
_reflns_number_total 11846
_reflns_threshold_expression 'I > 2\s(I)'
_cod_data_source_file yp3219sup1.cif
_cod_data_source_block 2
_cod_original_cell_volume 6227.1(7)
_cod_database_code 2022453
_shelx_space_group_comment
;
The symmetry employed for this shelxl refinement is uniquely defined
by the following loop, which should always be used as a source of
symmetry information in preference to the above space-group names.
They are only intended as comments.
;
_shelx_estimated_absorpt_t_min 0.945
_shelx_estimated_absorpt_t_max 0.977

loop_
_space_group_symop_operation_xyz
'x, y, z'
'-x+1/2, y+1/2, -z+1/2'
'-x, -y, -z'
'x-1/2, -y-1/2, z-1/2'

loop_
_atom_site_type_symbol
_atom_site_label
_atom_site_fract_x
_atom_site_fract_y
_atom_site_fract_z
_atom_site_U_iso_or_equiv
_atom_site_adp_type
_atom_site_calc_flag
_atom_site_occupancy
_atom_site_disorder_assembly
_atom_site_disorder_group
Cl Cl1 0.79350(7) 0.96887(4) 0.45355(2) 0.05329(18) Uani d 1 . .
Cl Cl2 0.04463(6) 0.75927(4) 0.49628(2) 0.05032(17) Uani d 1 . .
Cl Cl3 0.54378(7) 0.76291(4) 0.49570(2) 0.05548(18) Uani d 1 . .
Cl Cl4 0.79783(7) 0.52912(4) 0.95039(2) 0.05374(18) Uani d 1 . .
N N1 0.9639(2) 0.75981(12) 0.67892(5) 0.0442(5) Uani d 1 . .
N N2 0.8058(2) 0.85020(14) 0.52439(6) 0.0446(5) Uani d 1 . .
H H2A 0.8826(17) 0.8285(16) 0.5150(7) 0.065(9) Uiso d 1 . .
H H2B 0.7271(18) 0.8251(16) 0.5108(7) 0.071(9) Uiso d 1 . .
H H2C 0.806(3) 0.9103(6) 0.5227(8) 0.080(10) Uiso d 1 . .
N N3 0.4492(2) 0.76986(12) 0.67862(5) 0.0431(5) Uani d 1 . .
N N4 0.3053(2) 0.85178(14) 0.52353(5) 0.0441(5) Uani d 1 . .
H H4A 0.301(3) 0.9119(7) 0.5218(9) 0.088(11) Uiso d 1 . .
H H4B 0.2271(18) 0.8253(16) 0.5102(7) 0.075(9) Uiso d 1 . .
H H4C 0.3841(18) 0.8313(18) 0.5145(8) 0.080(10) Uiso d 1 . .
N N5 0.5881(2) 0.60429(13) 0.39835(6) 0.0471(5) Uani d 1 . .
N N6 0.5326(2) 0.87735(15) 0.42721(6) 0.0520(6) Uani d 1 . .
H H6A 0.6155(18) 0.9037(18) 0.4374(8) 0.084(11) Uiso d 1 . .
H H6B 0.535(3) 0.8211(9) 0.4370(8) 0.085(11) Uiso d 1 . .
H H6C 0.461(2) 0.9076(18) 0.4360(8) 0.093(11) Uiso d 1 . .
N N7 0.5765(2) 0.87732(13) 0.88966(6) 0.0483(5) Uani d 1 . .
N N8 0.5324(2) 0.61619(15) 0.93046(6) 0.0493(5) Uani d 1 . .
H H8A 0.6168(16) 0.5921(17) 0.9407(7) 0.072(9) Uiso d 1 . .
H H8B 0.534(3) 0.6744(8) 0.9377(8) 0.082(10) Uiso d 1 . .
H H8C 0.465(2) 0.5862(16) 0.9413(7) 0.079(10) Uiso d 1 . .
C C1 0.9978(2) 0.76368(15) 0.64369(6) 0.0425(6) Uani d 1 . .
C C2 0.8767(2) 0.82299(14) 0.68259(6) 0.0409(6) Uani d 1 . .
C C3 0.8176(3) 0.84603(16) 0.71234(7) 0.0522(7) Uani d 1 . .
H H3 0.834615 0.818143 0.734356 0.063 Uiso calc 1 . .
C C4 0.7332(3) 0.91142(17) 0.70828(8) 0.0606(8) Uani d 1 . .
H H4 0.691712 0.927583 0.727785 0.073 Uiso calc 1 . .
C C5 0.7087(3) 0.95382(16) 0.67539(7) 0.0557(7) Uani d 1 . .
H H5 0.650098 0.997199 0.673191 0.067 Uiso calc 1 . .
C C6 0.7699(3) 0.93259(15) 0.64614(7) 0.0484(6) Uani d 1 . .
H H6 0.754394 0.962135 0.624520 0.058 Uiso calc 1 . .
C C7 0.8556(2) 0.86597(14) 0.64931(6) 0.0388(5) Uani d 1 . .
C C8 0.9338(2) 0.82692(15) 0.62527(6) 0.0405(6) Uani d 1 . .
C C9 0.9362(2) 0.84990(17) 0.58621(6) 0.0469(6) Uani d 1 . .
H H9A 1.008914 0.823018 0.577346 0.056 Uiso calc 1 . .
H H9B 0.948175 0.908691 0.584416 0.056 Uiso calc 1 . .
C C10 0.8121(2) 0.82529(15) 0.56297(6) 0.0425(6) Uani d 1 . .
H H10A 0.802875 0.766172 0.564098 0.051 Uiso calc 1 . .
H H10B 0.739613 0.849693 0.572936 0.051 Uiso calc 1 . .
C C11 0.9920(2) 0.69574(15) 0.70494(7) 0.0438(6) Uani d 1 . .
C C12 0.8913(3) 0.65465(17) 0.71758(8) 0.0607(8) Uani d 1 . .
H H12 0.805893 0.667686 0.708514 0.073 Uiso calc 1 . .
C C13 0.9170(3) 0.5940(2) 0.74374(10) 0.0808(10) Uani d 1 . .
H H13 0.848607 0.567237 0.752484 0.097 Uiso calc 1 . .
C C14 1.0429(3) 0.5732(2) 0.75685(10) 0.0833(11) Uani d 1 . .
H H14 1.059911 0.532305 0.774348 0.100 Uiso calc 1 . .
C C15 1.1429(3) 0.6130(2) 0.74395(10) 0.0801(10) Uani d 1 . .
H H15 1.228127 0.598641 0.752556 0.096 Uiso calc 1 . .
C C16 1.1185(3) 0.67439(18) 0.71828(8) 0.0626(8) Uani d 1 . .
H H16 1.187263 0.701492 0.709906 0.075 Uiso calc 1 . .
C C17 1.0925(3) 0.70483(17) 0.63136(8) 0.0577(7) Uani d 1 . .
H H17A 1.087756 0.707608 0.605357 0.087 Uiso calc 1 . .
H H17B 1.072067 0.650185 0.638370 0.087 Uiso calc 1 . .
H H17C 1.178705 0.718810 0.642421 0.087 Uiso calc 1 . .
C C18 0.4814(2) 0.77325(16) 0.64329(6) 0.0420(6) Uani d 1 . .
C C19 0.3657(2) 0.83462(14) 0.68293(6) 0.0394(6) Uani d 1 . .
C C20 0.3040(3) 0.85631(16) 0.71247(6) 0.0467(6) Uani d 1 . .
H H20 0.319835 0.827805 0.734352 0.056 Uiso calc 1 . .
C C21 0.2188(3) 0.92138(17) 0.70830(7) 0.0543(7) Uani d 1 . .
H H21 0.175551 0.936603 0.727587 0.065 Uiso calc 1 . .
C C22 0.1962(3) 0.96481(17) 0.67568(7) 0.0547(7) Uani d 1 . .
H H22 0.137999 1.008423 0.673553 0.066 Uiso calc 1 . .
C C23 0.2586(3) 0.94427(16) 0.64654(7) 0.0479(6) Uani d 1 . .
H H23 0.243578 0.974154 0.625011 0.057 Uiso calc 1 . .
C C24 0.3448(2) 0.87786(14) 0.64969(6) 0.0385(5) Uani d 1 . .
C C25 0.4203(2) 0.83788(15) 0.62541(6) 0.0401(6) Uani d 1 . .
C C26 0.4255(2) 0.86152(16) 0.58646(6) 0.0443(6) Uani d 1 . .
H H26A 0.426911 0.920811 0.584366 0.053 Uiso calc 1 . .
H H26B 0.504397 0.840166 0.578758 0.053 Uiso calc 1 . .
C C27 0.3096(2) 0.82794(15) 0.56233(6) 0.0406(6) Uani d 1 . .
H H27A 0.310617 0.768565 0.564065 0.049 Uiso calc 1 . .
H H27B 0.231307 0.847319 0.571057 0.049 Uiso calc 1 . .
C C28 0.4871(2) 0.70846(16) 0.70529(6) 0.0434(6) Uani d 1 . .
C C29 0.5444(3) 0.73212(18) 0.73976(7) 0.0539(7) Uani d 1 . .
H H29 0.559023 0.787379 0.745051 0.065 Uiso calc 1 . .
C C30 0.5798(3) 0.6735(2) 0.76621(8) 0.0665(9) Uani d 1 . .
H H30 0.617194 0.689548 0.789365 0.080 Uiso calc 1 . .
C C31 0.5601(3) 0.5918(2) 0.75853(9) 0.0710(9) Uani d 1 . .
H H31 0.584743 0.552560 0.776365 0.085 Uiso calc 1 . .
C C32 0.5038(3) 0.56802(19) 0.72444(9) 0.0688(9) Uani d 1 . .
H H32 0.491071 0.512583 0.719190 0.083 Uiso calc 1 . .
C C33 0.4656(3) 0.62636(17) 0.69772(8) 0.0559(7) Uani d 1 . .
H H33 0.425763 0.610071 0.674845 0.067 Uiso calc 1 . .
C C34 0.5752(3) 0.71410(18) 0.63037(7) 0.0589(7) Uani d 1 . .
H H34A 0.645071 0.703919 0.649610 0.088 Uiso calc 1 . .
H H34B 0.609201 0.736936 0.609791 0.088 Uiso calc 1 . .
H H34C 0.531333 0.663515 0.623428 0.088 Uiso calc 1 . .
C C35 0.6487(2) 0.68102(16) 0.40298(7) 0.0453(6) Uani d 1 . .
C C36 0.4873(2) 0.60927(16) 0.36971(6) 0.0444(6) Uani d 1 . .
C C37 0.4011(3) 0.54984(18) 0.35480(7) 0.0582(7) Uani d 1 . .
H H37 0.404938 0.496512 0.363792 0.070 Uiso calc 1 . .
C C38 0.3088(3) 0.5726(2) 0.32601(8) 0.0681(9) Uani d 1 . .
H H38 0.249163 0.534032 0.315482 0.082 Uiso calc 1 . .
C C39 0.3040(3) 0.6526(2) 0.31257(8) 0.0671(9) Uani d 1 . .
H H39 0.240321 0.666556 0.293406 0.080 Uiso calc 1 . .
C C40 0.3905(3) 0.71081(19) 0.32690(7) 0.0596(8) Uani d 1 . .
H H40 0.387208 0.763521 0.317225 0.071 Uiso calc 1 . .
C C41 0.4843(3) 0.69032(16) 0.35635(6) 0.0451(6) Uani d 1 . .
C C42 0.5875(2) 0.73390(16) 0.37777(7) 0.0454(6) Uani d 1 . .
C C43 0.6168(3) 0.82317(16) 0.37277(7) 0.0530(7) Uani d 1 . .
H H43A 0.617315 0.833782 0.347056 0.064 Uiso calc 1 . .
H H43B 0.703019 0.834986 0.385271 0.064 Uiso calc 1 . .
C C44 0.5207(3) 0.88058(16) 0.38686(7) 0.0510(7) Uani d 1 . .
H H44A 0.536188 0.936211 0.379237 0.061 Uiso calc 1 . .
H H44B 0.433145 0.865307 0.376509 0.061 Uiso calc 1 . .
C C45 0.6151(3) 0.53317(16) 0.42098(7) 0.0477(6) Uani d 1 . .
C C46 0.5229(3) 0.50360(18) 0.44069(8) 0.0625(8) Uani d 1 . .
H H46 0.443431 0.530311 0.439606 0.075 Uiso calc 1 . .
C C47 0.5468(3) 0.43472(19) 0.46208(9) 0.0712(9) Uani d 1 . .
H H47 0.483108 0.414738 0.475045 0.085 Uiso calc 1 . .
C C48 0.6639(4) 0.39567(18) 0.46432(9) 0.0701(9) Uani d 1 . .
H H48 0.680393 0.349676 0.479066 0.084 Uiso calc 1 . .
C C49 0.7564(4) 0.4243(2) 0.44489(9) 0.0747(10) Uani d 1 . .
H H49 0.836058 0.397669 0.446442 0.090 Uiso calc 1 . .
C C50 0.7325(3) 0.49300(19) 0.42274(8) 0.0662(8) Uani d 1 . .
H H50 0.795350 0.511745 0.409184 0.079 Uiso calc 1 . .
C C51 0.7620(3) 0.69443(18) 0.43159(8) 0.0589(7) Uani d 1 . .
H H51A 0.741587 0.674891 0.454551 0.088 Uiso calc 1 . .
H H51B 0.781686 0.751939 0.433399 0.088 Uiso calc 1 . .
H H51C 0.835754 0.665102 0.425281 0.088 Uiso calc 1 . .
C C52 0.6344(2) 0.80036(15) 0.89627(7) 0.0444(6) Uani d 1 . .
C C53 0.4733(3) 0.86942(17) 0.86181(7) 0.0500(7) Uani d 1 . .
C C54 0.3858(3) 0.9277(2) 0.84556(8) 0.0646(8) Uani d 1 . .
H H54 0.392942 0.982596 0.852294 0.078 Uiso calc 1 . .
C C55 0.2882(3) 0.9010(2) 0.81909(8) 0.0751(10) Uani d 1 . .
H H55 0.228509 0.938729 0.807885 0.090 Uiso calc 1 . .
C C56 0.2772(3) 0.8190(2) 0.80884(8) 0.0703(9) Uani d 1 . .
H H56 0.209670 0.802694 0.791193 0.084 Uiso calc 1 . .
C C57 0.3647(3) 0.7616(2) 0.82441(7) 0.0587(7) Uani d 1 . .
H H57 0.357554 0.707103 0.817053 0.070 Uiso calc 1 . .
C C58 0.4645(3) 0.78623(17) 0.85140(7) 0.0489(6) Uani d 1 . .
C C59 0.5687(3) 0.74419(16) 0.87334(7) 0.0459(6) Uani d 1 . .
C C60 0.5970(3) 0.65432(15) 0.87112(7) 0.0507(7) Uani d 1 . .
H H60A 0.686322 0.644406 0.881648 0.061 Uiso calc 1 . .
H H60B 0.587858 0.638157 0.845725 0.061 Uiso calc 1 . .
C C61 0.5086(3) 0.60172(15) 0.89056(6) 0.0463(6) Uani d 1 . .
H H61A 0.418853 0.614330 0.881444 0.056 Uiso calc 1 . .
H H61B 0.523558 0.544338 0.885607 0.056 Uiso calc 1 . .
C C62 0.6076(3) 0.95001(15) 0.91065(8) 0.0495(6) Uani d 1 . .
C C63 0.6052(3) 0.94922(18) 0.94765(8) 0.0606(8) Uani d 1 . .
H H63 0.582463 0.901640 0.959064 0.073 Uiso calc 1 . .
C C64 0.6370(4) 1.0196(2) 0.96776(9) 0.0788(10) Uani d 1 . .
H H64 0.634985 1.018977 0.992745 0.095 Uiso calc 1 . .
C C65 0.6713(4) 1.0901(2) 0.95142(10) 0.0806(10) Uani d 1 . .
H H65 0.694574 1.136719 0.965262 0.097 Uiso calc 1 . .
C C66 0.6709(3) 1.09126(18) 0.91442(10) 0.0739(9) Uani d 1 . .
H H66 0.691808 1.139362 0.903068 0.089 Uiso calc 1 . .
C C67 0.6397(3) 1.02152(17) 0.89387(8) 0.0599(8) Uani d 1 . .
H H67 0.640271 1.022637 0.868826 0.072 Uiso calc 1 . .
C C68 0.7539(3) 0.78991(17) 0.92304(8) 0.0542(7) Uani d 1 . .
H H68A 0.818492 0.828610 0.917844 0.081 Uiso calc 1 . .
H H68B 0.786673 0.735184 0.921333 0.081 Uiso calc 1 . .
H H68C 0.733706 0.799184 0.947184 0.081 Uiso calc 1 . .

loop_
_atom_site_aniso_label
_atom_site_aniso_U_11
_atom_site_aniso_U_22
_atom_site_aniso_U_33
_atom_site_aniso_U_12
_atom_site_aniso_U_13
_atom_site_aniso_U_23
Cl1 0.0600(4) 0.0514(4) 0.0510(4) 0.0165(3) 0.0170(3) 0.0057(3)
Cl2 0.0471(4) 0.0551(4) 0.0488(4) 0.0054(3) 0.0065(3) -0.0018(3)
Cl3 0.0508(4) 0.0580(4) 0.0598(4) 0.0023(3) 0.0151(3) 0.0067(3)
Cl4 0.0605(4) 0.0504(4) 0.0519(4) -0.0154(3) 0.0136(3) -0.0031(3)
N1 0.0515(13) 0.0408(12) 0.0409(11) 0.0035(10) 0.0086(10) 0.0030(9)
N2 0.0507(14) 0.0478(13) 0.0363(11) 0.0055(11) 0.0093(10) 0.0034(10)
N3 0.0494(12) 0.0471(12) 0.0324(10) 0.0053(10) 0.0042(9) 0.0060(9)
N4 0.0491(14) 0.0519(14) 0.0307(11) 0.0042(11) 0.0034(10) 0.0016(10)
N5 0.0485(13) 0.0455(13) 0.0479(12) 0.0006(10) 0.0087(10) -0.0002(10)
N6 0.0504(15) 0.0542(15) 0.0539(14) 0.0090(12) 0.0161(12) 0.0058(12)
N7 0.0515(13) 0.0426(12) 0.0510(13) 0.0046(10) 0.0079(11) 0.0073(10)
N8 0.0510(14) 0.0541(15) 0.0450(13) -0.0114(12) 0.0147(11) -0.0051(11)
C1 0.0421(14) 0.0449(14) 0.0404(13) -0.0067(11) 0.0054(11) -0.0043(11)
C2 0.0500(15) 0.0358(13) 0.0378(13) -0.0017(11) 0.0087(11) -0.0004(10)
C3 0.076(2) 0.0446(15) 0.0374(14) 0.0019(14) 0.0145(13) 0.0044(12)
C4 0.087(2) 0.0491(16) 0.0507(16) 0.0067(16) 0.0261(15) -0.0035(13)
C5 0.075(2) 0.0382(15) 0.0562(17) 0.0099(13) 0.0165(15) -0.0015(12)
C6 0.0608(17) 0.0391(14) 0.0450(14) -0.0010(13) 0.0063(13) 0.0045(12)
C7 0.0434(14) 0.0368(13) 0.0356(13) -0.0070(11) 0.0037(11) 0.0004(10)
C8 0.0400(14) 0.0454(14) 0.0365(13) -0.0078(11) 0.0063(11) 0.0002(11)
C9 0.0456(15) 0.0566(16) 0.0405(14) -0.0050(12) 0.0131(11) 0.0014(12)
C10 0.0510(15) 0.0430(14) 0.0345(13) -0.0017(12) 0.0097(11) 0.0047(11)
C11 0.0468(15) 0.0390(14) 0.0449(14) -0.0008(11) 0.0034(12) 0.0037(11)
C12 0.0475(16) 0.0558(17) 0.078(2) 0.0019(14) 0.0053(15) 0.0176(15)
C13 0.068(2) 0.066(2) 0.112(3) 0.0036(17) 0.024(2) 0.042(2)
C14 0.078(2) 0.071(2) 0.101(3) 0.0159(19) 0.011(2) 0.045(2)
C15 0.058(2) 0.080(2) 0.098(3) 0.0093(18) -0.0045(18) 0.032(2)
C16 0.0503(17) 0.0599(18) 0.076(2) -0.0053(14) 0.0030(15) 0.0154(16)
C17 0.0532(17) 0.0584(17) 0.0628(18) 0.0045(14) 0.0131(14) -0.0063(14)
C18 0.0408(14) 0.0531(15) 0.0318(12) 0.0005(12) 0.0040(10) 0.0016(11)
C19 0.0421(14) 0.0410(14) 0.0345(12) -0.0044(11) 0.0032(10) 0.0002(10)
C20 0.0575(16) 0.0493(15) 0.0334(13) -0.0025(13) 0.0063(12) 0.0022(11)
C21 0.0658(18) 0.0552(17) 0.0437(15) 0.0027(14) 0.0143(13) -0.0090(13)
C22 0.0626(18) 0.0483(16) 0.0528(16) 0.0118(13) 0.0061(14) -0.0045(13)
C23 0.0538(16) 0.0463(15) 0.0419(14) 0.0015(13) 0.0007(12) 0.0042(12)
C24 0.0390(13) 0.0414(13) 0.0334(12) -0.0064(11) -0.0012(10) 0.0014(10)
C25 0.0370(13) 0.0504(15) 0.0319(12) -0.0041(11) 0.0015(10) 0.0026(11)
C26 0.0400(14) 0.0592(16) 0.0339(13) -0.0027(12) 0.0059(11) 0.0066(12)
C27 0.0471(14) 0.0444(14) 0.0304(12) -0.0004(11) 0.0060(11) 0.0025(10)
C28 0.0403(14) 0.0524(16) 0.0376(13) 0.0030(12) 0.0059(11) 0.0093(11)
C29 0.0553(17) 0.0644(18) 0.0406(14) -0.0025(14) 0.0017(12) 0.0095(13)
C30 0.0615(19) 0.092(3) 0.0454(16) 0.0062(18) 0.0047(14) 0.0232(16)
C31 0.065(2) 0.081(2) 0.069(2) 0.0226(18) 0.0191(17) 0.0401(19)
C32 0.072(2) 0.0526(18) 0.086(2) 0.0098(16) 0.0271(18) 0.0168(17)
C33 0.0586(18) 0.0551(18) 0.0551(17) 0.0043(14) 0.0110(14) 0.0053(14)
C34 0.0594(18) 0.0685(19) 0.0514(16) 0.0172(15) 0.0163(14) 0.0058(14)
C35 0.0426(14) 0.0489(15) 0.0464(14) -0.0008(12) 0.0136(12) -0.0059(12)
C36 0.0478(15) 0.0509(15) 0.0364(13) 0.0002(12) 0.0124(12) -0.0041(12)
C37 0.071(2) 0.0526(17) 0.0514(16) -0.0060(15) 0.0098(15) -0.0062(13)
C38 0.071(2) 0.081(2) 0.0504(17) -0.0154(17) 0.0023(15) -0.0112(16)
C39 0.069(2) 0.090(2) 0.0398(15) -0.0019(18) -0.0019(14) -0.0013(16)
C40 0.070(2) 0.0670(19) 0.0426(15) 0.0048(16) 0.0111(14) 0.0064(14)
C41 0.0512(15) 0.0488(15) 0.0377(13) 0.0022(12) 0.0147(12) -0.0006(11)
C42 0.0483(15) 0.0461(15) 0.0448(14) -0.0014(12) 0.0177(12) -0.0018(12)
C43 0.0584(17) 0.0535(16) 0.0512(16) -0.0041(14) 0.0220(13) 0.0020(13)
C44 0.0543(16) 0.0453(15) 0.0540(16) 0.0014(13) 0.0094(13) 0.0085(12)
C45 0.0563(16) 0.0440(15) 0.0431(14) 0.0043(13) 0.0077(12) -0.0019(12)
C46 0.0612(18) 0.0605(18) 0.0679(19) 0.0082(15) 0.0164(15) 0.0106(15)
C47 0.084(2) 0.061(2) 0.070(2) -0.0013(18) 0.0174(18) 0.0137(16)
C48 0.102(3) 0.0439(17) 0.0606(19) 0.0067(18) -0.0013(19) 0.0026(14)
C49 0.083(2) 0.065(2) 0.075(2) 0.0294(18) 0.0058(19) -0.0019(18)
C50 0.067(2) 0.068(2) 0.0678(19) 0.0172(16) 0.0231(16) 0.0041(16)
C51 0.0484(16) 0.0657(19) 0.0624(18) 0.0013(14) 0.0074(14) -0.0092(15)
C52 0.0442(14) 0.0406(14) 0.0511(15) 0.0030(12) 0.0163(12) 0.0115(12)
C53 0.0565(17) 0.0554(17) 0.0405(14) 0.0067(13) 0.0158(13) 0.0093(12)
C54 0.074(2) 0.066(2) 0.0559(18) 0.0208(17) 0.0152(16) 0.0120(15)
C55 0.072(2) 0.102(3) 0.0517(18) 0.025(2) 0.0079(16) 0.0171(18)
C56 0.067(2) 0.105(3) 0.0397(16) 0.004(2) 0.0079(14) 0.0027(17)
C57 0.0648(19) 0.074(2) 0.0404(15) -0.0036(16) 0.0167(14) -0.0012(14)
C58 0.0523(16) 0.0590(17) 0.0388(14) 0.0010(13) 0.0192(12) 0.0046(12)
C59 0.0505(15) 0.0454(15) 0.0454(14) 0.0028(12) 0.0193(12) 0.0079(12)
C60 0.0618(17) 0.0478(15) 0.0463(15) 0.0053(13) 0.0202(13) 0.0012(12)
C61 0.0509(15) 0.0430(14) 0.0443(14) -0.0033(12) 0.0041(12) -0.0034(11)
C62 0.0498(16) 0.0394(14) 0.0606(17) 0.0043(12) 0.0123(13) 0.0048(13)
C63 0.073(2) 0.0485(17) 0.0597(18) -0.0018(15) 0.0086(15) 0.0083(14)
C64 0.112(3) 0.061(2) 0.061(2) 0.008(2) 0.0023(19) 0.0002(17)
C65 0.103(3) 0.0500(19) 0.086(3) 0.0021(18) 0.002(2) -0.0057(18)
C66 0.088(2) 0.0366(16) 0.101(3) -0.0023(16) 0.026(2) 0.0094(17)
C67 0.0693(19) 0.0469(17) 0.0685(19) 0.0043(14) 0.0264(15) 0.0087(14)
C68 0.0500(16) 0.0498(16) 0.0640(18) 0.0021(13) 0.0117(14) 0.0094(13)

loop_
_atom_type_symbol
_atom_type_description
_atom_type_scat_dispersion_real
_atom_type_scat_dispersion_imag
_atom_type_scat_source
C C 0.0033 0.0016 'International Tables Vol C Tables 4.2.6.8 and 6.1.1.4'
H H 0.0000 0.0000 'International Tables Vol C Tables 4.2.6.8 and 6.1.1.4'
Cl Cl 0.1484 0.1585 'International Tables Vol C Tables 4.2.6.8 and 6.1.1.4'
N N 0.0061 0.0033 'International Tables Vol C Tables 4.2.6.8 and 6.1.1.4'

loop_
_geom_angle_atom_site_label_1
_geom_angle_atom_site_label_2
_geom_angle_atom_site_label_3
_geom_angle_site_symmetry_1
_geom_angle_site_symmetry_3
_geom_angle
_geom_angle_publ_flag
C1 N1 C11 . . 127.6(2) ?
C2 N1 C1 . . 108.05(19) ?
C2 N1 C11 . . 123.5(2) ?
H2A N2 H2B . . 109(2) ?
H2A N2 H2C . . 109(2) ?
H2B N2 H2C . . 113(2) ?
C10 N2 H2A . . 108.4(16) ?
C10 N2 H2B . . 107.7(17) ?
C10 N2 H2C . . 109.6(18) ?
C18 N3 C28 . . 126.9(2) ?
C19 N3 C18 . . 108.21(19) ?
C19 N3 C28 . . 124.8(2) ?
H4A N4 H4B . . 112(3) ?
H4A N4 H4C . . 111(3) ?
H4B N4 H4C . . 110(2) ?
C27 N4 H4A . . 108.6(19) ?
C27 N4 H4B . . 106.4(17) ?
C27 N4 H4C . . 109.1(18) ?
C35 N5 C45 . . 127.0(2) ?
C36 N5 C35 . . 108.7(2) ?
C36 N5 C45 . . 124.1(2) ?
H6A N6 H6B . . 107(3) ?
H6A N6 H6C . . 109(3) ?
H6B N6 H6C . . 109(3) ?
C44 N6 H6A . . 108.5(19) ?
C44 N6 H6B . . 113.5(19) ?
C44 N6 H6C . . 110.6(19) ?
C52 N7 C62 . . 126.1(2) ?
C53 N7 C52 . . 108.5(2) ?
C53 N7 C62 . . 125.1(2) ?
H8A N8 H8B . . 107(3) ?
H8A N8 H8C . . 107(2) ?
H8B N8 H8C . . 111(3) ?
C61 N8 H8A . . 109.6(17) ?
C61 N8 H8B . . 114.7(18) ?
C61 N8 H8C . . 107.4(18) ?
N1 C1 C17 . . 121.3(2) ?
C8 C1 N1 . . 109.5(2) ?
C8 C1 C17 . . 129.2(2) ?
N1 C2 C7 . . 107.9(2) ?
C3 C2 N1 . . 130.2(2) ?
C3 C2 C7 . . 122.0(2) ?
C2 C3 H3 . . 121.0 ?
C4 C3 C2 . . 118.0(2) ?
C4 C3 H3 . . 121.0 ?
C3 C4 H4 . . 119.5 ?
C3 C4 C5 . . 121.0(3) ?
C5 C4 H4 . . 119.5 ?
C4 C5 H5 . . 119.4 ?
C6 C5 C4 . . 121.2(3) ?
C6 C5 H5 . . 119.4 ?
C5 C6 H6 . . 120.4 ?
C5 C6 C7 . . 119.2(2) ?
C7 C6 H6 . . 120.4 ?
C2 C7 C8 . . 106.9(2) ?
C6 C7 C2 . . 118.6(2) ?
C6 C7 C8 . . 134.5(2) ?
C1 C8 C7 . . 107.7(2) ?
C1 C8 C9 . . 127.1(2) ?
C7 C8 C9 . . 125.1(2) ?
C8 C9 H9A . . 109.4 ?
C8 C9 H9B . . 109.4 ?
C8 C9 C10 . . 111.1(2) ?
H9A C9 H9B . . 108.0 ?
C10 C9 H9A . . 109.4 ?
C10 C9 H9B . . 109.4 ?
N2 C10 C9 . . 113.6(2) ?
N2 C10 H10A . . 108.8 ?
N2 C10 H10B . . 108.8 ?
C9 C10 H10A . . 108.8 ?
C9 C10 H10B . . 108.8 ?
H10A C10 H10B . . 107.7 ?
C12 C11 N1 . . 119.5(2) ?
C12 C11 C16 . . 119.0(2) ?
C16 C11 N1 . . 121.5(2) ?
C11 C12 H12 . . 119.9 ?
C11 C12 C13 . . 120.2(3) ?
C13 C12 H12 . . 119.9 ?
C12 C13 H13 . . 119.8 ?
C14 C13 C12 . . 120.4(3) ?
C14 C13 H13 . . 119.8 ?
C13 C14 H14 . . 120.3 ?
C15 C14 C13 . . 119.5(3) ?
C15 C14 H14 . . 120.3 ?
C14 C15 H15 . . 119.7 ?
C14 C15 C16 . . 120.7(3) ?
C16 C15 H15 . . 119.7 ?
C11 C16 H16 . . 119.9 ?
C15 C16 C11 . . 120.2(3) ?
C15 C16 H16 . . 119.9 ?
C1 C17 H17A . . 109.5 ?
C1 C17 H17B . . 109.5 ?
C1 C17 H17C . . 109.5 ?
H17A C17 H17B . . 109.5 ?
H17A C17 H17C . . 109.5 ?
H17B C17 H17C . . 109.5 ?
N3 C18 C34 . . 121.7(2) ?
C25 C18 N3 . . 109.4(2) ?
C25 C18 C34 . . 128.8(2) ?
N3 C19 C24 . . 107.6(2) ?
C20 C19 N3 . . 130.4(2) ?
C20 C19 C24 . . 122.0(2) ?
C19 C20 H20 . . 121.1 ?
C21 C20 C19 . . 117.9(2) ?
C21 C20 H20 . . 121.1 ?
C20 C21 H21 . . 119.4 ?
C20 C21 C22 . . 121.1(2) ?
C22 C21 H21 . . 119.4 ?
C21 C22 H22 . . 119.4 ?
C23 C22 C21 . . 121.1(3) ?
C23 C22 H22 . . 119.4 ?
C22 C23 H23 . . 120.4 ?
C22 C23 C24 . . 119.2(2) ?
C24 C23 H23 . . 120.4 ?
C19 C24 C25 . . 106.9(2) ?
C23 C24 C19 . . 118.6(2) ?
C23 C24 C25 . . 134.5(2) ?
C18 C25 C24 . . 107.9(2) ?
C18 C25 C26 . . 126.4(2) ?
C24 C25 C26 . . 125.7(2) ?
C25 C26 H26A . . 109.6 ?
C25 C26 H26B . . 109.6 ?
H26A C26 H26B . . 108.1 ?
C27 C26 C25 . . 110.3(2) ?
C27 C26 H26A . . 109.6 ?
C27 C26 H26B . . 109.6 ?
N4 C27 C26 . . 113.3(2) ?
N4 C27 H27A . . 108.9 ?
N4 C27 H27B . . 108.9 ?
C26 C27 H27A . . 108.9 ?
C26 C27 H27B . . 108.9 ?
H27A C27 H27B . . 107.7 ?
C29 C28 N3 . . 119.1(2) ?
C33 C28 N3 . . 121.3(2) ?
C33 C28 C29 . . 119.6(2) ?
C28 C29 H29 . . 120.0 ?
C30 C29 C28 . . 120.0(3) ?
C30 C29 H29 . . 120.0 ?
C29 C30 H30 . . 119.8 ?
C31 C30 C29 . . 120.4(3) ?
C31 C30 H30 . . 119.8 ?
C30 C31 H31 . . 120.1 ?
C30 C31 C32 . . 119.8(3) ?
C32 C31 H31 . . 120.1 ?
C31 C32 H32 . . 119.8 ?
C31 C32 C33 . . 120.4(3) ?
C33 C32 H32 . . 119.8 ?
C28 C33 C32 . . 119.8(3) ?
C28 C33 H33 . . 120.1 ?
C32 C33 H33 . . 120.1 ?
C18 C34 H34A . . 109.5 ?
C18 C34 H34B . . 109.5 ?
C18 C34 H34C . . 109.5 ?
H34A C34 H34B . . 109.5 ?
H34A C34 H34C . . 109.5 ?
H34B C34 H34C . . 109.5 ?
N5 C35 C51 . . 121.1(2) ?
C42 C35 N5 . . 108.8(2) ?
C42 C35 C51 . . 130.1(2) ?
N5 C36 C41 . . 107.5(2) ?
C37 C36 N5 . . 130.1(2) ?
C37 C36 C41 . . 122.3(2) ?
C36 C37 H37 . . 121.2 ?
C36 C37 C38 . . 117.6(3) ?
C38 C37 H37 . . 121.2 ?
C37 C38 H38 . . 119.6 ?
C37 C38 C39 . . 120.9(3) ?
C39 C38 H38 . . 119.6 ?
C38 C39 H39 . . 119.3 ?
C40 C39 C38 . . 121.5(3) ?
C40 C39 H39 . . 119.3 ?
C39 C40 H40 . . 120.4 ?
C39 C40 C41 . . 119.2(3) ?
C41 C40 H40 . . 120.4 ?
C36 C41 C42 . . 107.0(2) ?
C40 C41 C36 . . 118.5(3) ?
C40 C41 C42 . . 134.6(3) ?
C35 C42 C41 . . 108.0(2) ?
C35 C42 C43 . . 127.9(2) ?
C41 C42 C43 . . 124.1(2) ?
C42 C43 H43A . . 108.8 ?
C42 C43 H43B . . 108.8 ?
C42 C43 C44 . . 113.6(2) ?
H43A C43 H43B . . 107.7 ?
C44 C43 H43A . . 108.8 ?
C44 C43 H43B . . 108.8 ?
N6 C44 C43 . . 111.0(2) ?
N6 C44 H44A . . 109.4 ?
N6 C44 H44B . . 109.4 ?
C43 C44 H44A . . 109.4 ?
C43 C44 H44B . . 109.4 ?
H44A C44 H44B . . 108.0 ?
C46 C45 N5 . . 120.0(2) ?
C46 C45 C50 . . 119.2(3) ?
C50 C45 N5 . . 120.8(3) ?
C45 C46 H46 . . 119.7 ?
C45 C46 C47 . . 120.6(3) ?
C47 C46 H46 . . 119.7 ?
C46 C47 H47 . . 119.9 ?
C48 C47 C46 . . 120.2(3) ?
C48 C47 H47 . . 119.9 ?
C47 C48 H48 . . 120.1 ?
C49 C48 C47 . . 119.8(3) ?
C49 C48 H48 . . 120.1 ?
C48 C49 H49 . . 119.8 ?
C48 C49 C50 . . 120.5(3) ?
C50 C49 H49 . . 119.8 ?
C45 C50 C49 . . 119.7(3) ?
C45 C50 H50 . . 120.2 ?
C49 C50 H50 . . 120.2 ?
C35 C51 H51A . . 109.5 ?
C35 C51 H51B . . 109.5 ?
C35 C51 H51C . . 109.5 ?
H51A C51 H51B . . 109.5 ?
H51A C51 H51C . . 109.5 ?
H51B C51 H51C . . 109.5 ?
N7 C52 C68 . . 121.3(2) ?
C59 C52 N7 . . 109.0(2) ?
C59 C52 C68 . . 129.6(2) ?
N7 C53 C54 . . 130.5(3) ?
N7 C53 C58 . . 107.9(2) ?
C54 C53 C58 . . 121.6(3) ?
C53 C54 H54 . . 121.1 ?
C55 C54 C53 . . 117.7(3) ?
C55 C54 H54 . . 121.1 ?
C54 C55 H55 . . 119.3 ?
C54 C55 C56 . . 121.4(3) ?
C56 C55 H55 . . 119.3 ?
C55 C56 H56 . . 119.5 ?
C57 C56 C55 . . 121.0(3) ?
C57 C56 H56 . . 119.5 ?
C56 C57 H57 . . 120.4 ?
C56 C57 C58 . . 119.3(3) ?
C58 C57 H57 . . 120.4 ?
C53 C58 C59 . . 106.8(2) ?
C57 C58 C53 . . 119.1(3) ?
C57 C58 C59 . . 134.1(3) ?
C52 C59 C58 . . 107.8(2) ?
C52 C59 C60 . . 127.2(2) ?
C58 C59 C60 . . 125.0(3) ?
C59 C60 H60A . . 109.0 ?
C59 C60 H60B . . 109.0 ?
C59 C60 C61 . . 113.0(2) ?
H60A C60 H60B . . 107.8 ?
C61 C60 H60A . . 109.0 ?
C61 C60 H60B . . 109.0 ?
N8 C61 C60 . . 110.9(2) ?
N8 C61 H61A . . 109.5 ?
N8 C61 H61B . . 109.5 ?
C60 C61 H61A . . 109.5 ?
C60 C61 H61B . . 109.5 ?
H61A C61 H61B . . 108.0 ?
C63 C62 N7 . . 120.1(2) ?
C63 C62 C67 . . 119.7(3) ?
C67 C62 N7 . . 120.2(2) ?
C62 C63 H63 . . 120.2 ?
C62 C63 C64 . . 119.6(3) ?
C64 C63 H63 . . 120.2 ?
C63 C64 H64 . . 119.5 ?
C65 C64 C63 . . 121.0(3) ?
C65 C64 H64 . . 119.5 ?
C64 C65 H65 . . 120.4 ?
C64 C65 C66 . . 119.3(3) ?
C66 C65 H65 . . 120.4 ?
C65 C66 H66 . . 119.7 ?
C65 C66 C67 . . 120.6(3) ?
C67 C66 H66 . . 119.7 ?
C62 C67 H67 . . 120.1 ?
C66 C67 C62 . . 119.9(3) ?
C66 C67 H67 . . 120.1 ?
C52 C68 H68A . . 109.5 ?
C52 C68 H68B . . 109.5 ?
C52 C68 H68C . . 109.5 ?
H68A C68 H68B . . 109.5 ?
H68A C68 H68C . . 109.5 ?
H68B C68 H68C . . 109.5 ?

loop_
_geom_bond_atom_site_label_1
_geom_bond_atom_site_label_2
_geom_bond_site_symmetry_2
_geom_bond_distance
_geom_bond_publ_flag
N1 C1 . 1.401(3) ?
N1 C2 . 1.391(3) ?
N1 C11 . 1.425(3) ?
N2 H2A . 0.981(10) ?
N2 H2B . 0.989(10) ?
N2 H2C . 0.982(10) ?
N2 C10 . 1.480(3) ?
N3 C18 . 1.398(3) ?
N3 C19 . 1.390(3) ?
N3 C28 . 1.424(3) ?
N4 H4A . 0.983(10) ?
N4 H4B . 0.990(10) ?
N4 H4C . 0.986(10) ?
N4 C27 . 1.485(3) ?
N5 C35 . 1.400(3) ?
N5 C36 . 1.388(3) ?
N5 C45 . 1.436(3) ?
N6 H6A . 0.990(10) ?
N6 H6B . 0.985(10) ?
N6 H6C . 0.989(10) ?
N6 C44 . 1.485(3) ?
N7 C52 . 1.398(3) ?
N7 C53 . 1.388(3) ?
N7 C62 . 1.430(3) ?
N8 H8A . 0.988(10) ?
N8 H8B . 0.986(10) ?
N8 H8C . 0.983(10) ?
N8 C61 . 1.485(3) ?
C1 C8 . 1.359(3) ?
C1 C17 . 1.491(4) ?
C2 C3 . 1.387(3) ?
C2 C7 . 1.410(3) ?
C3 H3 . 0.9300 ?
C3 C4 . 1.376(4) ?
C4 H4 . 0.9300 ?
C4 C5 . 1.395(4) ?
C5 H5 . 0.9300 ?
C5 C6 . 1.375(4) ?
C6 H6 . 0.9300 ?
C6 C7 . 1.400(3) ?
C7 C8 . 1.436(3) ?
C8 C9 . 1.500(3) ?
C9 H9A . 0.9700 ?
C9 H9B . 0.9700 ?
C9 C10 . 1.503(3) ?
C10 H10A . 0.9700 ?
C10 H10B . 0.9700 ?
C11 C12 . 1.378(4) ?
C11 C16 . 1.384(4) ?
C12 H12 . 0.9300 ?
C12 C13 . 1.385(4) ?
C13 H13 . 0.9300 ?
C13 C14 . 1.375(4) ?
C14 H14 . 0.9300 ?
C14 C15 . 1.367(5) ?
C15 H15 . 0.9300 ?
C15 C16 . 1.380(4) ?
C16 H16 . 0.9300 ?
C17 H17A . 0.9600 ?
C17 H17B . 0.9600 ?
C17 H17C . 0.9600 ?
C18 C25 . 1.355(3) ?
C18 C34 . 1.496(3) ?
C19 C20 . 1.390(3) ?
C19 C24 . 1.410(3) ?
C20 H20 . 0.9300 ?
C20 C21 . 1.377(4) ?
C21 H21 . 0.9300 ?
C21 C22 . 1.393(4) ?
C22 H22 . 0.9300 ?
C22 C23 . 1.376(4) ?
C23 H23 . 0.9300 ?
C23 C24 . 1.400(3) ?
C24 C25 . 1.432(3) ?
C25 C26 . 1.503(3) ?
C26 H26A . 0.9700 ?
C26 H26B . 0.9700 ?
C26 C27 . 1.501(3) ?
C27 H27A . 0.9700 ?
C27 H27B . 0.9700 ?
C28 C29 . 1.388(3) ?
C28 C33 . 1.379(4) ?
C29 H29 . 0.9300 ?
C29 C30 . 1.383(4) ?
C30 H30 . 0.9300 ?
C30 C31 . 1.371(5) ?
C31 H31 . 0.9300 ?
C31 C32 . 1.374(5) ?
C32 H32 . 0.9300 ?
C32 C33 . 1.391(4) ?
C33 H33 . 0.9300 ?
C34 H34A . 0.9600 ?
C34 H34B . 0.9600 ?
C34 H34C . 0.9600 ?
C35 C42 . 1.363(4) ?
C35 C51 . 1.489(4) ?
C36 C37 . 1.382(4) ?
C36 C41 . 1.410(4) ?
C37 H37 . 0.9300 ?
C37 C38 . 1.384(4) ?
C38 H38 . 0.9300 ?
C38 C39 . 1.394(4) ?
C39 H39 . 0.9300 ?
C39 C40 . 1.364(4) ?
C40 H40 . 0.9300 ?
C40 C41 . 1.401(4) ?
C41 C42 . 1.432(4) ?
C42 C43 . 1.504(4) ?
C43 H43A . 0.9700 ?
C43 H43B . 0.9700 ?
C43 C44 . 1.514(4) ?
C44 H44A . 0.9700 ?
C44 H44B . 0.9700 ?
C45 C46 . 1.372(4) ?
C45 C50 . 1.378(4) ?
C46 H46 . 0.9300 ?
C46 C47 . 1.378(4) ?
C47 H47 . 0.9300 ?
C47 C48 . 1.366(4) ?
C48 H48 . 0.9300 ?
C48 C49 . 1.361(5) ?
C49 H49 . 0.9300 ?
C49 C50 . 1.391(4) ?
C50 H50 . 0.9300 ?
C51 H51A . 0.9600 ?
C51 H51B . 0.9600 ?
C51 H51C . 0.9600 ?
C52 C59 . 1.367(4) ?
C52 C68 . 1.489(4) ?
C53 C54 . 1.393(4) ?
C53 C58 . 1.410(4) ?
C54 H54 . 0.9300 ?
C54 C55 . 1.381(4) ?
C55 H55 . 0.9300 ?
C55 C56 . 1.390(5) ?
C56 H56 . 0.9300 ?
C56 C57 . 1.375(4) ?
C57 H57 . 0.9300 ?
C57 C58 . 1.397(4) ?
C58 C59 . 1.435(4) ?
C59 C60 . 1.499(3) ?
C60 H60A . 0.9700 ?
C60 H60B . 0.9700 ?
C60 C61 . 1.511(3) ?
C61 H61A . 0.9700 ?
C61 H61B . 0.9700 ?
C62 C63 . 1.376(4) ?
C62 C67 . 1.384(4) ?
C63 H63 . 0.9300 ?
C63 C64 . 1.383(4) ?
C64 H64 . 0.9300 ?
C64 C65 . 1.370(5) ?
C65 H65 . 0.9300 ?
C65 C66 . 1.372(5) ?
C66 H66 . 0.9300 ?
C66 C67 . 1.382(4) ?
C67 H67 . 0.9300 ?
C68 H68A . 0.9600 ?
C68 H68B . 0.9600 ?
C68 H68C . 0.9600 ?

loop_
_geom_hbond_atom_site_label_D
_geom_hbond_atom_site_label_H
_geom_hbond_atom_site_label_A
_geom_hbond_site_symmetry_A
_geom_hbond_distance_DH
_geom_hbond_distance_HA
_geom_hbond_distance_DA
_geom_hbond_angle_DHA
_geom_hbond_publ_flag
N2 H2A Cl2 1_655 0.981(10) 2.218(11) 3.189(2) 171(2) yes
N2 H2B Cl3 . 0.989(10) 2.163(12) 3.127(2) 164(2) yes
N2 H2C Cl1 . 0.982(10) 2.72(3) 3.251(2) 114(2) yes
N2 H2C Cl4 2_656 0.982(10) 2.49(2) 3.290(2) 138(2) yes
N4 H4A Cl1 3_676 0.983(10) 2.41(2) 3.251(2) 143(3) yes
N4 H4A Cl4 4_575 0.983(10) 2.81(3) 3.328(2) 113(2) yes
N4 H4B Cl2 . 0.990(10) 2.180(13) 3.144(2) 164(2) yes
N4 H4C Cl3 . 0.986(10) 2.192(12) 3.166(2) 169(3) yes
N6 H6A Cl1 . 0.990(10) 2.146(11) 3.131(3) 173(3) yes
N6 H6B Cl3 . 0.985(10) 2.37(2) 3.141(2) 135(2) yes
N6 H6C Cl4 4_575 0.989(10) 2.113(11) 3.100(2) 175(3) yes
N8 H8A Cl4 . 0.988(10) 2.131(12) 3.101(3) 167(2) yes
N8 H8B Cl2 4_676 0.986(10) 2.42(2) 3.164(2) 132(2) yes
N8 H8C Cl1 4_576 0.983(10) 2.104(12) 3.069(2) 167(3) yes

loop_
_geom_torsion_atom_site_label_1
_geom_torsion_atom_site_label_2
_geom_torsion_atom_site_label_3
_geom_torsion_atom_site_label_4
_geom_torsion_site_symmetry_1
_geom_torsion_site_symmetry_2
_geom_torsion_site_symmetry_3
_geom_torsion_site_symmetry_4
_geom_torsion
_geom_torsion_publ_flag
N1 C1 C8 C7 . . . . 0.2(3) ?
N1 C1 C8 C9 . . . . -176.3(2) ?
N1 C2 C3 C4 . . . . -179.3(3) ?
N1 C2 C7 C6 . . . . 179.5(2) ?
N1 C2 C7 C8 . . . . -0.4(3) ?
N1 C11 C12 C13 . . . . -177.9(3) ?
N1 C11 C16 C15 . . . . 178.9(3) ?
N3 C18 C25 C24 . . . . -0.4(3) ?
N3 C18 C25 C26 . . . . -177.8(2) ?
N3 C19 C20 C21 . . . . -175.8(2) ?
N3 C19 C24 C23 . . . . 177.1(2) ?
N3 C19 C24 C25 . . . . -1.0(3) ?
N3 C28 C29 C30 . . . . 178.9(2) ?
N3 C28 C33 C32 . . . . -179.9(2) ?
N5 C35 C42 C41 . . . . 0.2(3) ?
N5 C35 C42 C43 . . . . 178.7(2) ?
N5 C36 C37 C38 . . . . 179.8(3) ?
N5 C36 C41 C40 . . . . 179.5(2) ?
N5 C36 C41 C42 . . . . 0.4(3) ?
N5 C45 C46 C47 . . . . 179.0(3) ?
N5 C45 C50 C49 . . . . 179.9(3) ?
N7 C52 C59 C58 . . . . -0.4(3) ?
N7 C52 C59 C60 . . . . -179.8(2) ?
N7 C53 C54 C55 . . . . -177.3(3) ?
N7 C53 C58 C57 . . . . 177.9(2) ?
N7 C53 C58 C59 . . . . -1.5(3) ?
N7 C62 C63 C64 . . . . 179.2(3) ?
N7 C62 C67 C66 . . . . -179.3(3) ?
C1 N1 C2 C3 . . . . -178.3(3) ?
C1 N1 C2 C7 . . . . 0.5(3) ?
C1 N1 C11 C12 . . . . -119.5(3) ?
C1 N1 C11 C16 . . . . 61.4(4) ?
C1 C8 C9 C10 . . . . 104.8(3) ?
C2 N1 C1 C8 . . . . -0.4(3) ?
C2 N1 C1 C17 . . . . 178.8(2) ?
C2 N1 C11 C12 . . . . 48.5(4) ?
C2 N1 C11 C16 . . . . -130.6(3) ?
C2 C3 C4 C5 . . . . -0.7(4) ?
C2 C7 C8 C1 . . . . 0.1(3) ?
C2 C7 C8 C9 . . . . 176.7(2) ?
C3 C2 C7 C6 . . . . -1.6(4) ?
C3 C2 C7 C8 . . . . 178.5(2) ?
C3 C4 C5 C6 . . . . -1.1(5) ?
C4 C5 C6 C7 . . . . 1.6(4) ?
C5 C6 C7 C2 . . . . -0.2(4) ?
C5 C6 C7 C8 . . . . 179.6(3) ?
C6 C7 C8 C1 . . . . -179.7(3) ?
C6 C7 C8 C9 . . . . -3.1(4) ?
C7 C2 C3 C4 . . . . 2.0(4) ?
C7 C8 C9 C10 . . . . -71.1(3) ?
C8 C9 C10 N2 . . . . 177.0(2) ?
C11 N1 C1 C8 . . . . 169.1(2) ?
C11 N1 C1 C17 . . . . -11.7(4) ?
C11 N1 C2 C3 . . . . 11.7(4) ?
C11 N1 C2 C7 . . . . -169.6(2) ?
C11 C12 C13 C14 . . . . -1.2(5) ?
C12 C11 C16 C15 . . . . -0.2(5) ?
C12 C13 C14 C15 . . . . 0.2(6) ?
C13 C14 C15 C16 . . . . 0.7(6) ?
C14 C15 C16 C11 . . . . -0.7(5) ?
C16 C11 C12 C13 . . . . 1.2(5) ?
C17 C1 C8 C7 . . . . -178.9(2) ?
C17 C1 C8 C9 . . . . 4.6(4) ?
C18 N3 C19 C20 . . . . 178.0(3) ?
C18 N3 C19 C24 . . . . 0.8(3) ?
C18 N3 C28 C29 . . . . 128.2(3) ?
C18 N3 C28 C33 . . . . -53.1(4) ?
C18 C25 C26 C27 . . . . 96.5(3) ?
C19 N3 C18 C25 . . . . -0.2(3) ?
C19 N3 C18 C34 . . . . 177.1(2) ?
C19 N3 C28 C29 . . . . -56.2(3) ?
C19 N3 C28 C33 . . . . 122.6(3) ?
C19 C20 C21 C22 . . . . -0.8(4) ?
C19 C24 C25 C18 . . . . 0.9(3) ?
C19 C24 C25 C26 . . . . 178.3(2) ?
C20 C19 C24 C23 . . . . -0.4(4) ?
C20 C19 C24 C25 . . . . -178.5(2) ?
C20 C21 C22 C23 . . . . -0.2(4) ?
C21 C22 C23 C24 . . . . 0.9(4) ?
C22 C23 C24 C19 . . . . -0.6(4) ?
C22 C23 C24 C25 . . . . 176.9(3) ?
C23 C24 C25 C18 . . . . -176.8(3) ?
C23 C24 C25 C26 . . . . 0.6(4) ?
C24 C19 C20 C21 . . . . 1.1(4) ?
C24 C25 C26 C27 . . . . -80.4(3) ?
C25 C26 C27 N4 . . . . 177.6(2) ?
C28 N3 C18 C25 . . . . 176.1(2) ?
C28 N3 C18 C34 . . . . -6.6(4) ?
C28 N3 C19 C20 . . . . 1.7(4) ?
C28 N3 C19 C24 . . . . -175.6(2) ?
C28 C29 C30 C31 . . . . 0.8(4) ?
C29 C28 C33 C32 . . . . -1.2(4) ?
C29 C30 C31 C32 . . . . -0.6(5) ?
C30 C31 C32 C33 . . . . -0.5(5) ?
C31 C32 C33 C28 . . . . 1.4(4) ?
C33 C28 C29 C30 . . . . 0.1(4) ?
C34 C18 C25 C24 . . . . -177.5(3) ?
C34 C18 C25 C26 . . . . 5.1(4) ?
C35 N5 C36 C37 . . . . 179.3(3) ?
C35 N5 C36 C41 . . . . -0.3(3) ?
C35 N5 C45 C46 . . . . 114.2(3) ?
C35 N5 C45 C50 . . . . -66.9(4) ?
C35 C42 C43 C44 . . . . -104.1(3) ?
C36 N5 C35 C42 . . . . 0.0(3) ?
C36 N5 C35 C51 . . . . -179.3(2) ?
C36 N5 C45 C46 . . . . -59.7(3) ?
C36 N5 C45 C50 . . . . 119.2(3) ?
C36 C37 C38 C39 . . . . 0.3(4) ?
C36 C41 C42 C35 . . . . -0.4(3) ?
C36 C41 C42 C43 . . . . -179.0(2) ?
C37 C36 C41 C40 . . . . -0.1(4) ?
C37 C36 C41 C42 . . . . -179.2(2) ?
C37 C38 C39 C40 . . . . 0.8(5) ?
C38 C39 C40 C41 . . . . -1.6(5) ?
C39 C40 C41 C36 . . . . 1.2(4) ?
C39 C40 C41 C42 . . . . -180.0(3) ?
C40 C41 C42 C35 . . . . -179.3(3) ?
C40 C41 C42 C43 . . . . 2.1(5) ?
C41 C36 C37 C38 . . . . -0.7(4) ?
C41 C42 C43 C44 . . . . 74.2(3) ?
C42 C43 C44 N6 . . . . 68.6(3) ?
C45 N5 C35 C42 . . . . -174.6(2) ?
C45 N5 C35 C51 . . . . 6.1(4) ?
C45 N5 C36 C37 . . . . -5.9(4) ?
C45 N5 C36 C41 . . . . 174.5(2) ?
C45 C46 C47 C48 . . . . 1.0(5) ?
C46 C45 C50 C49 . . . . -1.2(4) ?
C46 C47 C48 C49 . . . . -1.0(5) ?
C47 C48 C49 C50 . . . . 0.0(5) ?
C48 C49 C50 C45 . . . . 1.1(5) ?
C50 C45 C46 C47 . . . . 0.1(4) ?
C51 C35 C42 C41 . . . . 179.5(3) ?
C51 C35 C42 C43 . . . . -2.0(4) ?
C52 N7 C53 C54 . . . . 179.7(3) ?
C52 N7 C53 C58 . . . . 1.3(3) ?
C52 N7 C62 C63 . . . . -53.9(4) ?
C52 N7 C62 C67 . . . . 126.3(3) ?
C52 C59 C60 C61 . . . . 100.3(3) ?
C53 N7 C52 C59 . . . . -0.6(3) ?
C53 N7 C52 C68 . . . . 175.7(2) ?
C53 N7 C62 C63 . . . . 118.2(3) ?
C53 N7 C62 C67 . . . . -61.6(4) ?
C53 C54 C55 C56 . . . . -0.1(5) ?
C53 C58 C59 C52 . . . . 1.2(3) ?
C53 C58 C59 C60 . . . . -179.4(2) ?
C54 C53 C58 C57 . . . . -0.7(4) ?
C54 C53 C58 C59 . . . . 179.9(2) ?
C54 C55 C56 C57 . . . . -1.0(5) ?
C55 C56 C57 C58 . . . . 1.2(4) ?
C56 C57 C58 C53 . . . . -0.4(4) ?
C56 C57 C58 C59 . . . . 178.8(3) ?
C57 C58 C59 C52 . . . . -178.1(3) ?
C57 C58 C59 C60 . . . . 1.3(5) ?
C58 C53 C54 C55 . . . . 1.0(4) ?
C58 C59 C60 C61 . . . . -79.0(3) ?
C59 C60 C61 N8 . . . . -66.5(3) ?
C62 N7 C52 C59 . . . . 172.6(2) ?
C62 N7 C52 C68 . . . . -11.1(4) ?
C62 N7 C53 C54 . . . . 6.5(4) ?
C62 N7 C53 C58 . . . . -171.9(2) ?
C62 C63 C64 C65 . . . . -0.3(5) ?
C63 C62 C67 C66 . . . . 0.9(4) ?
C63 C64 C65 C66 . . . . 1.6(6) ?
C64 C65 C66 C67 . . . . -1.7(6) ?
C65 C66 C67 C62 . . . . 0.5(5) ?
C67 C62 C63 C64 . . . . -1.0(5) ?
C68 C52 C59 C58 . . . . -176.3(2) ?
C68 C52 C59 C60 . . . . 4.3(4) ?

_cod_database_fobs_code 2022453
